data_2013492
loop_
_publ_author_name
'Akira Uchida'
'Masatoshi Hasegawa'
'Hiroshi Manami'

_publ_section_title
;
 <i>cis</i>,<i>cis</i>,<i>cis</i>-1,2,4,5-Cyclohexanetetracarboxylic
 acid and its dianhydride
;
_journal_issue 8
_journal_name_full 'Acta Crystallographica Section C'
_journal_page_first o435
_journal_page_last o438
_journal_paper_doi 10.1107/S0108270103013362
_journal_volume 59
_journal_year 2003
_chemical_formula_iupac 'C10 H8 O6'
_chemical_formula_moiety 'C10 H8 O6'
_chemical_formula_sum 'C10 H8 O6'
_chemical_formula_weight 224.16
_chemical_name_systematic
;
cis,cis,cis-1,2,4,5-cyclohexanetetracarboxylic dianhydride
;
_space_group_IT_number 33
_symmetry_cell_setting orthorhombic
_symmetry_space_group_name_Hall 'P 2c -2n'
_symmetry_space_group_name_H-M 'P n a 21'
_atom_sites_solution_hydrogens geom
_atom_sites_solution_primary direct
_atom_sites_solution_secondary difmap
_cell_angle_alpha 90.00
_cell_angle_beta 90.00
_cell_angle_gamma 90.00
_cell_formula_units_Z 4
_cell_length_a 13.591(2)
_cell_length_b 9.306(2)
_cell_length_c 7.711(3)
_cell_measurement_reflns_used 25
_cell_measurement_temperature 298(2)
_cell_measurement_theta_max 28.37
_cell_measurement_theta_min 26.59
_cell_volume 975.3(5)
_computing_cell_refinement
;
MSC/AFC Diffractometer Control Software
;
_computing_data_collection
;
MSC/AFC Diffractometer Control Software
(Molecular Structure Corporation, 1996)
;
_computing_data_reduction 'TEXSAN (Molecular Structure Corporation, 2000)'
_computing_molecular_graphics 'PLATON (Spek, 2003) and ORTEPIII (Burnett et al., 1996)'
_computing_publication_material 'SHELXL97, PLATON and PARST (Nardelli, 1995)'
_computing_structure_refinement 'SHELXL97 (Sheldrick, 1997)'
_computing_structure_solution 'SIR92 (Altomare et al., 1994)'
_diffrn_ambient_temperature 298(2)
_diffrn_measured_fraction_theta_full 0.991
_diffrn_measured_fraction_theta_max 0.991
_diffrn_measurement_device 'Rigaku AFC6R'
_diffrn_measurement_method '2\q/\w scans'
_diffrn_radiation_monochromator graphite
_diffrn_radiation_source 'fine-focus rotating anode'
_diffrn_radiation_type CuK\a
_diffrn_radiation_wavelength 1.54178
_diffrn_reflns_av_R_equivalents 0.0170
_diffrn_reflns_av_sigmaI/netI 0.0102
_diffrn_reflns_limit_h_max 17
_diffrn_reflns_limit_h_min 0
_diffrn_reflns_limit_k_max 11
_diffrn_reflns_limit_k_min 0
_diffrn_reflns_limit_l_max 9
_diffrn_reflns_limit_l_min 0
_diffrn_reflns_number 1074
_diffrn_reflns_theta_full 74.92
_diffrn_reflns_theta_max 74.92
_diffrn_reflns_theta_min 5.76
_diffrn_standards_decay_% none
_diffrn_standards_interval_count 150
_diffrn_standards_number 3
_exptl_absorpt_coefficient_mu 1.119
_exptl_absorpt_correction_T_max 0.799
_exptl_absorpt_correction_T_min 0.723
_exptl_absorpt_correction_type psi-scan
_exptl_absorpt_process_details '(North et al., 1968)'
_exptl_crystal_colour colorless
_exptl_crystal_density_diffrn 1.527
_exptl_crystal_density_method 'not measured'
_exptl_crystal_description rod
_exptl_crystal_F_000 464
_exptl_crystal_size_max 0.25
_exptl_crystal_size_mid 0.25
_exptl_crystal_size_min 0.20
_refine_diff_density_max 0.186
_refine_diff_density_min -0.162
_refine_ls_abs_structure_details 'Flack (1983)'
_refine_ls_abs_structure_Flack 0.0(4)
_refine_ls_extinction_coef 0.053(11)
_refine_ls_extinction_expression Fc^*^=kFc[1+0.001xFc^2^\l^3^/sin(2\q)]^-1/4^
_refine_ls_extinction_method SHELXL97
_refine_ls_goodness_of_fit_ref 1.068
_refine_ls_hydrogen_treatment constr
_refine_ls_matrix_type full
_refine_ls_number_parameters 146
_refine_ls_number_reflns 1074
_refine_ls_number_restraints 1
_refine_ls_restrained_S_all 1.067
_refine_ls_R_factor_all 0.0433
_refine_ls_R_factor_gt 0.0385
_refine_ls_shift/su_max 0.007
_refine_ls_shift/su_mean 0.001
_refine_ls_structure_factor_coef Fsqd
_refine_ls_weighting_details 'w = 1/[\s^2^(Fo^2^)+(0.0664P)^2^+0.1313P] where P = (Fo^2^+2Fc^2^)/3'
_refine_ls_weighting_scheme calc
_refine_ls_wR_factor_gt 0.1052
_refine_ls_wR_factor_ref 0.1095
_reflns_number_gt 984
_reflns_number_total 1074
_reflns_threshold_expression I>2\s(I)
_cod_data_source_file ob1124.cif
_cod_data_source_block II
_cod_depositor_comments
;
The following automatic conversions were performed:

'_exptl_absorpt_correction_type' value 'psi scan' changed to
'psi-scan' according to
/home/saulius/struct/CIF-dictionaries/cif_core.dic dictionary named
'cif_core.dic' version 2.4.1 from 2010-06-29.

Automatic conversion script
Id: cif_fix_values 1715 2011-07-08 13:25:40Z adriana 
;
_cod_original_cell_volume 975.2(5)
_cod_database_code 2013492
_cod_database_fobs_code 2013492

loop_
_symmetry_equiv_pos_as_xyz
'x, y, z'
'-x, -y, z+1/2'
'-x+1/2, y+1/2, z+1/2'
'x+1/2, -y+1/2, z'

loop_
_atom_site_label
_atom_site_fract_x
_atom_site_fract_y
_atom_site_fract_z
_atom_site_U_iso_or_equiv
_atom_site_adp_type
_atom_site_calc_flag
_atom_site_refinement_flags
_atom_site_occupancy
_atom_site_disorder_assembly
_atom_site_disorder_group
_atom_site_type_symbol
O1 0.0649(2) 0.8750(3) 0.3765(3) 0.0820(7) Uani d . 1 . . O
O2 0.1939(2) 0.7333(3) 0.4120(3) 0.0919(9) Uani d . 1 . . O
O3 0.3093(3) 0.5875(5) 0.5180(5) 0.1437(17) Uani d . 1 . . O
O4 0.1157(2) 0.4727(3) 1.1692(6) 0.1178(13) Uani d . 1 . . O
O5 -0.01415(16) 0.6148(3) 1.1308(4) 0.0788(8) Uani d . 1 . . O
O6 -0.11751(15) 0.7871(3) 1.0483(4) 0.0850(8) Uani d . 1 . . O
C1 0.13272(19) 0.8416(3) 0.6675(3) 0.0457(6) Uani d . 1 . . C
H1 0.1533 0.9400 0.6945 0.055 Uiso calc R 1 . . H
C2 0.2154(2) 0.7375(3) 0.7165(4) 0.0525(6) Uani d . 1 . . C
H2 0.2697 0.7913 0.7693 0.063 Uiso calc R 1 . . H
C3 0.18218(19) 0.6205(3) 0.8393(4) 0.0529(6) Uani d . 1 . . C
H3A 0.2382 0.5631 0.8753 0.064 Uiso calc R 1 . . H
H3B 0.1354 0.5580 0.7817 0.064 Uiso calc R 1 . . H
C4 0.13404(17) 0.6905(2) 0.9979(3) 0.0443(6) Uani d . 1 . . C
H4 0.1847 0.7390 1.0670 0.053 Uiso calc R 1 . . H
C5 0.05272(17) 0.7980(3) 0.9529(3) 0.0431(5) Uani d . 1 . . C
H5 0.0700 0.8927 0.9997 0.052 Uiso calc R 1 . . H
C6 0.03488(18) 0.8107(3) 0.7570(4) 0.0469(6) Uani d . 1 . . C
H6A 0.0071 0.7219 0.7129 0.056 Uiso calc R 1 . . H
H6B -0.0113 0.8878 0.7338 0.056 Uiso calc R 1 . . H
C7 0.1230(2) 0.8252(3) 0.4731(4) 0.0615(8) Uani d . 1 . . C
C8 0.2486(3) 0.6758(5) 0.5462(5) 0.0873(11) Uani d . 1 . . C
C9 0.0839(2) 0.5798(4) 1.1075(5) 0.0708(9) Uani d . 1 . . C
C10 -0.03653(18) 0.7426(4) 1.0442(4) 0.0582(7) Uani d . 1 . . C

loop_
_atom_site_aniso_label
_atom_site_aniso_U_11
_atom_site_aniso_U_22
_atom_site_aniso_U_33
_atom_site_aniso_U_12
_atom_site_aniso_U_13
_atom_site_aniso_U_23
O1 0.1054(18) 0.0974(17) 0.0432(11) 0.0191(14) -0.0082(13) 0.0124(12)
O2 0.1006(19) 0.132(2) 0.0432(13) 0.0411(18) 0.0059(12) -0.0116(15)
O3 0.130(3) 0.215(4) 0.085(2) 0.104(3) 0.006(2) -0.030(3)
O4 0.0900(18) 0.0946(18) 0.169(3) -0.0099(15) -0.015(2) 0.082(2)
O5 0.0572(11) 0.0897(16) 0.0896(17) -0.0190(11) 0.0076(12) 0.0368(14)
O6 0.0487(11) 0.127(2) 0.0795(17) 0.0076(12) 0.0146(11) 0.0118(17)
C1 0.0523(13) 0.0461(12) 0.0387(12) -0.0042(11) 0.0006(10) -0.0001(9)
C2 0.0408(12) 0.0692(16) 0.0476(14) 0.0026(12) -0.0014(10) -0.0068(13)
C3 0.0463(12) 0.0490(12) 0.0635(17) 0.0064(10) -0.0136(12) -0.0027(13)
C4 0.0386(11) 0.0481(11) 0.0463(13) -0.0084(9) -0.0089(10) 0.0091(10)
C5 0.0429(12) 0.0472(12) 0.0394(12) -0.0026(9) 0.0009(10) 0.0024(10)
C6 0.0447(12) 0.0538(13) 0.0422(13) 0.0057(10) -0.0057(11) 0.0029(11)
C7 0.0737(19) 0.0714(18) 0.0395(13) 0.0020(14) 0.0034(13) 0.0047(13)
C8 0.081(2) 0.121(3) 0.060(2) 0.035(2) 0.0075(18) -0.017(2)
C9 0.0594(16) 0.0703(16) 0.083(2) -0.0122(14) -0.0085(16) 0.0330(18)
C10 0.0450(13) 0.0790(17) 0.0505(15) -0.0083(13) 0.0016(11) 0.0089(14)

loop_
_atom_type_symbol
_atom_type_description
_atom_type_scat_dispersion_real
_atom_type_scat_dispersion_imag
_atom_type_scat_source
C C 0.0181 0.0091 'International Tables Vol C Tables 4.2.6.8 and 6.1.1.4'
H H 0.0000 0.0000 'International Tables Vol C Tables 4.2.6.8 and 6.1.1.4'
O O 0.0492 0.0322 'International Tables Vol C Tables 4.2.6.8 and 6.1.1.4'

loop_
_geom_angle_atom_site_label_1
_geom_angle_atom_site_label_2
_geom_angle_atom_site_label_3
_geom_angle
_geom_angle_publ_flag
C7 O2 C8 111.2(3) y
C9 O5 C10 110.4(2) y
C7 C1 C6 110.7(2) ?
C7 C1 C2 104.2(2) ?
C6 C1 C2 114.2(2) y
C7 C1 H1 109.2 ?
C6 C1 H1 109.2 ?
C2 C1 H1 109.2 ?
C8 C2 C3 111.2(3) ?
C8 C2 C1 104.3(3) ?
C3 C2 C1 113.0(2) y
C8 C2 H2 109.4 ?
C3 C2 H2 109.4 ?
C1 C2 H2 109.4 ?
C2 C3 C4 108.74(19) y
C2 C3 H3A 109.9 ?
C4 C3 H3A 109.9 ?
C2 C3 H3B 109.9 ?
C4 C3 H3B 109.9 ?
H3A C3 H3B 108.3 ?
C9 C4 C5 104.4(2) ?
C9 C4 C3 110.6(2) ?
C5 C4 C3 113.9(2) y
C9 C4 H4 109.2 ?
C5 C4 H4 109.2 ?
C3 C4 H4 109.2 ?
C10 C5 C4 104.7(2) ?
C10 C5 C6 111.2(2) ?
C4 C5 C6 112.8(2) y
C10 C5 H5 109.3 ?
C4 C5 H5 109.3 ?
C6 C5 H5 109.3 ?
C1 C6 C5 108.8(2) y
C1 C6 H6A 109.9 ?
C5 C6 H6A 109.9 ?
C1 C6 H6B 109.9 ?
C5 C6 H6B 109.9 ?
H6A C6 H6B 108.3 ?
O1 C7 O2 119.8(3) ?
O1 C7 C1 130.1(3) ?
O2 C7 C1 110.0(3) ?
O3 C8 O2 120.4(4) ?
O3 C8 C2 129.4(4) ?
O2 C8 C2 110.1(3) ?
O4 C9 O5 119.8(3) ?
O4 C9 C4 129.7(3) ?
O5 C9 C4 110.4(2) ?
O6 C10 O5 119.4(3) ?
O6 C10 C5 130.6(3) ?
O5 C10 C5 110.0(2) ?

loop_
_geom_bond_atom_site_label_1
_geom_bond_atom_site_label_2
_geom_bond_site_symmetry_2
_geom_bond_distance
_geom_bond_publ_flag
O1 C7 . 1.181(4) ?
O2 C7 . 1.371(4) y
O2 C8 . 1.382(5) y
O3 C8 . 1.185(5) ?
O4 C9 . 1.185(4) ?
O5 C9 . 1.384(4) y
O5 C10 . 1.397(4) y
O6 C10 . 1.176(3) ?
C1 C7 . 1.512(4) ?
C1 C6 . 1.525(4) y
C1 C2 . 1.531(4) y
C1 H1 . 0.9800 ?
C2 C8 . 1.503(5) ?
C2 C3 . 1.512(4) y
C2 H2 . 0.9800 ?
C3 C4 . 1.532(4) y
C3 H3A . 0.9700 ?
C3 H3B . 0.9700 ?
C4 C9 . 1.497(4) ?
C4 C5 . 1.531(3) y
C4 H4 . 0.9800 ?
C5 C10 . 1.494(3) ?
C5 C6 . 1.535(4) y
C5 H5 . 0.9800 ?
C6 H6A . 0.9700 ?
C6 H6B . 0.9700 ?

loop_
_geom_hbond_atom_site_label_D
_geom_hbond_atom_site_label_H
_geom_hbond_atom_site_label_A
_geom_hbond_site_symmetry_A
_geom_hbond_distance_DH
_geom_hbond_distance_HA
_geom_hbond_distance_DA
_geom_hbond_angle_DHA
_geom_hbond_publ_flag
C5 H5 O3 3_555 0.98 2.45 3.320(5) 148 y
C2 H2 O4 3_554 0.98 2.42 3.193(4) 135 y
C6 H6A O4 2_564 0.97 2.49 3.406(4) 158 y

loop_
_geom_torsion_atom_site_label_1
_geom_torsion_atom_site_label_2
_geom_torsion_atom_site_label_3
_geom_torsion_atom_site_label_4
_geom_torsion
_geom_torsion_publ_flag
C7 C1 C2 C8 2.3(3) ?
C6 C1 C2 C8 123.2(3) ?
C7 C1 C2 C3 -118.6(3) ?
C6 C1 C2 C3 2.3(3) ?
C8 C2 C3 C4 -171.0(2) ?
C1 C2 C3 C4 -54.1(3) ?
C2 C3 C4 C9 169.8(2) ?
C2 C3 C4 C5 52.5(3) ?
C9 C4 C5 C10 1.6(3) ?
C3 C4 C5 C10 122.3(2) ?
C9 C4 C5 C6 -119.5(3) ?
C3 C4 C5 C6 1.3(3) ?
C7 C1 C6 C5 168.5(2) ?
C2 C1 C6 C5 51.4(3) ?
C10 C5 C6 C1 -170.0(2) ?
C4 C5 C6 C1 -52.7(3) ?
C8 O2 C7 O1 -174.1(4) ?
C8 O2 C7 C1 3.9(4) ?
C6 C1 C7 O1 50.8(5) ?
C2 C1 C7 O1 174.0(3) y
C6 C1 C7 O2 -127.0(3) ?
C2 C1 C7 O2 -3.8(4) ?
C7 O2 C8 O3 175.5(5) ?
C7 O2 C8 C2 -2.3(5) ?
C3 C2 C8 O3 -55.7(7) ?
C1 C2 C8 O3 -177.8(6) y
C3 C2 C8 O2 121.9(3) ?
C1 C2 C8 O2 -0.2(4) ?
C10 O5 C9 O4 -178.5(4) ?
C10 O5 C9 C4 0.3(4) ?
C5 C4 C9 O4 177.5(5) y
C3 C4 C9 O4 54.5(5) ?
C5 C4 C9 O5 -1.2(4) ?
C3 C4 C9 O5 -124.1(3) ?
C9 O5 C10 O6 178.8(3) ?
C9 O5 C10 C5 0.8(4) ?
C4 C5 C10 O6 -179.3(4) y
C6 C5 C10 O6 -57.1(5) ?
C4 C5 C10 O5 -1.5(3) ?
C6 C5 C10 O5 120.6(3) ?

loop_
_cod_related_entry_id
_cod_related_entry_database
_cod_related_entry_code
1 ChemSpider 18966524
